data_7212337
loop_
_publ_author_name
'Tao, Guo-Hong'
'Guo, Yong'
'Parrish, Damon A.'
'Shreeve, Jean'ne M.'

_publ_section_title
;
 Energetic 1,5-diamino-4H-tetrazolium nitro-substituted azolates
;
_journal_issue 15
_journal_name_full 'Journal of Materials Chemistry'
_journal_page_first 2999
_journal_paper_doi 10.1039/b925267c
_journal_volume 20
_journal_year 2010
_chemical_formula_moiety 'C1 H5 N6 1+, C1 N5 O2 1-'
_chemical_formula_sum 'C2 H5 N11 O2'
_chemical_formula_weight 215.17
_chemical_name_systematic
; 
 1,5-diamino-1H-tetrazol-4-ium 5-nitrotetrazol-1-ide
;
_space_group_IT_number 61
_symmetry_cell_setting orthorhombic
_symmetry_space_group_name_Hall '-P 2ac 2ab'
_symmetry_space_group_name_H-M 'P b c a'
_atom_sites_solution_hydrogens geom
_atom_sites_solution_primary direct
_atom_sites_solution_secondary difmap
_audit_creation_date 2009-09-29
_audit_creation_method 'from SHELXTL CIF, local template and enCIFer'
_cell_angle_alpha 90.00
_cell_angle_beta 90.00
_cell_angle_gamma 90.00
_cell_formula_units_Z 16
_cell_length_a 15.2360(6)
_cell_length_b 10.8257(4)
_cell_length_c 20.7997(8)
_cell_measurement_temperature 223(2)
_cell_volume 3430.7(2)
_computing_cell_refinement 'Bruker PROTEUM v2009.7-0 (Bruker, 2009)'
_computing_data_collection 'Bruker PROTEUM v2009.7-0 (Bruker, 2009)'
_computing_data_reduction
;
Bruker SAINT v7.66A (Bruker, 2009), Bruker XPREP v2008/2 (Bruker, 2008)
;
_computing_molecular_graphics 'Bruker SHELXTL v2008/4 (Bruker, 2008)'
_computing_publication_material 'Bruker SHELXTL v2008/4 (Bruker, 2008)'
_computing_structure_refinement 'Bruker SHELXTL v2008/4 (Bruker, 2008)'
_computing_structure_solution 'Bruker SHELXTL v2008/4 (Bruker, 2008)'
_diffrn_ambient_temperature 223(2)
_diffrn_measured_fraction_theta_full 0.965
_diffrn_measured_fraction_theta_max 0.965
_diffrn_measurement_device 'Bruker PLATINUM 135 CCD'
_diffrn_measurement_method '\w scans'
_diffrn_radiation_monochromator 'Helios optics'
_diffrn_radiation_source 'rotating anode'
_diffrn_radiation_type CuK\a
_diffrn_radiation_wavelength 1.54178
_diffrn_reflns_av_R_equivalents 0.0369
_diffrn_reflns_av_sigmaI/netI 0.0244
_diffrn_reflns_limit_h_max 16
_diffrn_reflns_limit_h_min -16
_diffrn_reflns_limit_k_max 10
_diffrn_reflns_limit_k_min -12
_diffrn_reflns_limit_l_max 24
_diffrn_reflns_limit_l_min -23
_diffrn_reflns_number 17755
_diffrn_reflns_theta_full 68.12
_diffrn_reflns_theta_max 68.12
_diffrn_reflns_theta_min 4.25
_exptl_absorpt_coefficient_mu 1.256
_exptl_absorpt_correction_T_max 0.7530
_exptl_absorpt_correction_T_min 0.6688
_exptl_absorpt_correction_type multi-scan
_exptl_absorpt_process_details 'SADABS v2008/1 (Bruker, 2008)'
_exptl_crystal_colour colorless
_exptl_crystal_density_diffrn 1.666
_exptl_crystal_density_method 'not measured'
_exptl_crystal_description plate
_exptl_crystal_F_000 1760
_exptl_crystal_size_max 0.20
_exptl_crystal_size_mid 0.16
_exptl_crystal_size_min 0.08
_refine_diff_density_max 0.285
_refine_diff_density_min -0.196
_refine_diff_density_rms 0.045
_refine_ls_extinction_coef 0.00039(6)
_refine_ls_extinction_expression Fc^*^=kFc[1+0.001xFc^2^\l^3^/sin(2\q)]^-1/4^
_refine_ls_extinction_method SHELXL
_refine_ls_goodness_of_fit_ref 1.039
_refine_ls_hydrogen_treatment mixed
_refine_ls_matrix_type full
_refine_ls_number_parameters 304
_refine_ls_number_reflns 3026
_refine_ls_number_restraints 8
_refine_ls_restrained_S_all 1.039
_refine_ls_R_factor_all 0.0358
_refine_ls_R_factor_gt 0.0343
_refine_ls_shift/su_max 0.001
_refine_ls_shift/su_mean 0.000
_refine_ls_structure_factor_coef Fsqd
_refine_ls_weighting_details 'calc w=1/[\s^2^(Fo^2^)+(0.0584P)^2^+0.8466P] where P=(Fo^2^+2Fc^2^)/3'
_refine_ls_weighting_scheme calc
_refine_ls_wR_factor_gt 0.0974
_refine_ls_wR_factor_ref 0.0989
_reflns_number_gt 2835
_reflns_number_total 3026
_reflns_threshold_expression I>2\s(I)
_cod_data_source_file b925267c.txt
_cod_data_source_block shrv83_Compound_2
_cod_depositor_comments
;
The following automatic conversions were performed:

'_symmetry_cell_setting' value 'Orthorhombic' changed to
'orthorhombic' according to
/home/saulius/struct/CIF-dictionaries/cif_core.dic dictionary named
'cif_core.dic' version 2.4.2 from 2011-04-26.

Automatic conversion script
Id: cif_fix_values 1891 2012-01-12 08:04:46Z andrius 
;
_cod_original_sg_symbol_H-M Pbca
_cod_database_code 7212337

loop_
_symmetry_equiv_pos_as_xyz
'x, y, z'
'-x+1/2, -y, z+1/2'
'-x, y+1/2, -z+1/2'
'x+1/2, -y+1/2, -z'
'-x, -y, -z'
'x-1/2, y, -z-1/2'
'x, -y-1/2, z-1/2'
'-x-1/2, y-1/2, z'

loop_
_atom_site_label
_atom_site_type_symbol
_atom_site_fract_x
_atom_site_fract_y
_atom_site_fract_z
_atom_site_U_iso_or_equiv
_atom_site_adp_type
_atom_site_occupancy
_atom_site_symmetry_multiplicity
_atom_site_calc_flag
_atom_site_refinement_flags
N1 N 0.88297(7) 0.20681(9) 0.43039(5) 0.0309(3) Uani 1 1 d .
N2 N 0.93155(8) 0.22126(11) 0.37544(6) 0.0384(3) Uani 1 1 d .
N3 N 0.93512(8) 0.33600(11) 0.36376(6) 0.0390(3) Uani 1 1 d .
N4 N 0.89078(7) 0.39760(10) 0.41068(5) 0.0317(3) Uani 1 1 d .
H4 H 0.8849 0.4774 0.4129 0.038 Uiso 1 1 calc R
C5 C 0.85770(8) 0.31714(11) 0.45277(6) 0.0276(3) Uani 1 1 d .
N6 N 0.86354(9) 0.09468(10) 0.45927(6) 0.0389(3) Uani 1 1 d D
H6A H 0.8449(12) 0.0412(16) 0.4292(8) 0.060(5) Uiso 1 1 d D
H6B H 0.9134(10) 0.0651(17) 0.4783(8) 0.058(5) Uiso 1 1 d D
N7 N 0.81065(8) 0.33747(10) 0.50457(5) 0.0364(3) Uani 1 1 d D
H7A H 0.7887(11) 0.2702(15) 0.5251(8) 0.051(5) Uiso 1 1 d D
H7B H 0.8022(10) 0.4167(13) 0.5182(7) 0.042(4) Uiso 1 1 d D
N8 N 1.16751(7) 0.15336(9) 0.61114(5) 0.0320(3) Uani 1 1 d .
N9 N 1.21521(8) 0.19991(10) 0.65960(5) 0.0334(3) Uani 1 1 d .
N10 N 1.20675(8) 0.32132(10) 0.66149(5) 0.0352(3) Uani 1 1 d .
N11 N 1.15272(7) 0.35749(9) 0.61417(5) 0.0328(3) Uani 1 1 d .
C12 C 1.13131(8) 0.25273(11) 0.58553(6) 0.0283(3) Uani 1 1 d .
N13 N 1.07353(8) 0.25086(10) 0.53049(5) 0.0352(3) Uani 1 1 d .
O14 O 1.04126(8) 0.34901(9) 0.51397(5) 0.0527(3) Uani 1 1 d .
O15 O 1.06089(7) 0.15225(9) 0.50368(5) 0.0467(3) Uani 1 1 d .
N1B N 0.88582(7) 0.16258(9) 0.67984(5) 0.0307(3) Uani 1 1 d .
N2B N 0.93538(8) 0.14891(10) 0.62528(5) 0.0386(3) Uani 1 1 d .
N3B N 0.93550(8) 0.03514(11) 0.61098(6) 0.0412(3) Uani 1 1 d .
N4B N 0.88757(8) -0.02659(10) 0.65598(5) 0.0350(3) Uani 1 1 d .
H4B H 0.8789 -0.1060 0.6563 0.042 Uiso 1 1 calc R
C5B C 0.85594(8) 0.05234(11) 0.69945(6) 0.0289(3) Uani 1 1 d .
N6B N 0.86959(9) 0.27323(10) 0.71131(6) 0.0369(3) Uani 1 1 d D
H6AB H 0.8576(10) 0.3328(14) 0.6819(7) 0.044(4) Uiso 1 1 d D
H6BB H 0.9203(10) 0.2920(17) 0.7317(8) 0.054(5) Uiso 1 1 d D
N7B N 0.80585(8) 0.03179(11) 0.74954(5) 0.0363(3) Uani 1 1 d D
H7AB H 0.7892(10) 0.0965(14) 0.7736(7) 0.044(4) Uiso 1 1 d D
H7BB H 0.7957(11) -0.0443(13) 0.7609(8) 0.045(4) Uiso 1 1 d D
N8B N 0.84882(8) 0.51762(10) 0.63875(5) 0.0350(3) Uani 1 1 d .
N9B N 0.80143(8) 0.55458(10) 0.58799(5) 0.0366(3) Uani 1 1 d .
N10B N 0.79504(8) 0.67616(10) 0.58783(5) 0.0369(3) Uani 1 1 d .
N11B N 0.83812(8) 0.72234(10) 0.63862(5) 0.0340(3) Uani 1 1 d .
C12B C 0.86898(8) 0.62257(11) 0.66750(6) 0.0290(3) Uani 1 1 d .
N13B N 0.92086(8) 0.62970(11) 0.72550(5) 0.0355(3) Uani 1 1 d .
O14B O 0.94457(8) 0.53334(10) 0.75047(5) 0.0529(3) Uani 1 1 d .
O15B O 0.93790(7) 0.73358(10) 0.74560(5) 0.0441(3) Uani 1 1 d .

loop_
_atom_site_aniso_label
_atom_site_aniso_U_11
_atom_site_aniso_U_22
_atom_site_aniso_U_33
_atom_site_aniso_U_23
_atom_site_aniso_U_13
_atom_site_aniso_U_12
N1 0.0401(6) 0.0199(5) 0.0328(5) -0.0005(4) -0.0016(4) 0.0027(4)
N2 0.0430(7) 0.0334(6) 0.0387(6) -0.0005(5) 0.0052(5) 0.0060(5)
N3 0.0422(7) 0.0342(6) 0.0406(6) 0.0026(5) 0.0072(5) 0.0038(5)
N4 0.0383(6) 0.0209(5) 0.0359(6) 0.0014(4) 0.0015(4) 0.0013(4)
C5 0.0332(7) 0.0192(6) 0.0305(6) 0.0000(5) -0.0060(5) -0.0002(5)
N6 0.0559(8) 0.0182(6) 0.0424(6) 0.0016(5) -0.0033(5) 0.0002(5)
N7 0.0525(7) 0.0225(6) 0.0341(6) -0.0015(5) 0.0062(5) -0.0016(5)
N8 0.0394(6) 0.0230(5) 0.0336(6) -0.0021(4) -0.0018(4) 0.0023(4)
N9 0.0398(6) 0.0247(5) 0.0355(6) -0.0024(4) -0.0031(4) 0.0039(4)
N10 0.0417(7) 0.0253(6) 0.0385(6) -0.0033(4) -0.0052(5) 0.0014(4)
N11 0.0400(6) 0.0218(5) 0.0365(6) 0.0003(4) -0.0016(5) 0.0010(4)
C12 0.0329(7) 0.0212(6) 0.0308(6) -0.0001(5) 0.0016(5) 0.0001(5)
N13 0.0412(7) 0.0275(6) 0.0370(6) 0.0016(5) -0.0033(5) 0.0002(4)
O14 0.0642(7) 0.0363(6) 0.0575(7) 0.0059(5) -0.0205(5) 0.0099(5)
O15 0.0620(7) 0.0347(6) 0.0435(6) -0.0073(4) -0.0132(5) -0.0028(5)
N1B 0.0417(6) 0.0198(5) 0.0307(5) 0.0017(4) -0.0013(4) -0.0001(4)
N2B 0.0496(7) 0.0315(6) 0.0348(6) 0.0022(5) 0.0037(5) -0.0005(5)
N3B 0.0528(8) 0.0324(6) 0.0382(6) -0.0028(5) 0.0050(5) 0.0002(5)
N4B 0.0479(7) 0.0216(5) 0.0355(6) -0.0021(4) -0.0004(5) 0.0000(5)
C5B 0.0367(7) 0.0192(6) 0.0308(6) 0.0009(5) -0.0079(5) 0.0013(5)
N6B 0.0532(8) 0.0189(5) 0.0388(6) -0.0011(5) -0.0038(5) 0.0018(5)
N7B 0.0514(7) 0.0220(6) 0.0355(6) 0.0024(5) 0.0035(5) -0.0009(5)
N8B 0.0451(7) 0.0233(5) 0.0366(6) 0.0014(4) -0.0030(5) -0.0003(5)
N9B 0.0474(7) 0.0244(6) 0.0379(6) -0.0011(4) -0.0068(5) -0.0005(5)
N10B 0.0457(7) 0.0246(6) 0.0405(6) 0.0002(4) -0.0075(5) 0.0008(5)
N11B 0.0399(6) 0.0245(5) 0.0376(6) -0.0019(4) -0.0014(5) 0.0001(5)
C12B 0.0336(7) 0.0215(6) 0.0318(6) 0.0004(5) 0.0027(5) -0.0016(5)
N13B 0.0392(7) 0.0332(6) 0.0342(6) -0.0008(5) 0.0011(5) -0.0033(5)
O14B 0.0685(8) 0.0420(6) 0.0482(6) 0.0096(5) -0.0175(5) 0.0010(5)
O15B 0.0493(6) 0.0415(6) 0.0415(6) -0.0118(4) -0.0011(4) -0.0068(5)

loop_
_atom_type_symbol
_atom_type_description
_atom_type_scat_dispersion_real
_atom_type_scat_dispersion_imag
_atom_type_scat_source
C C 0.0181 0.0091 'International Tables Vol C Tables 4.2.6.8 and 6.1.1.4'
H H 0.0000 0.0000 'International Tables Vol C Tables 4.2.6.8 and 6.1.1.4'
N N 0.0311 0.0180 'International Tables Vol C Tables 4.2.6.8 and 6.1.1.4'
O O 0.0492 0.0322 'International Tables Vol C Tables 4.2.6.8 and 6.1.1.4'

loop_
_geom_angle_atom_site_label_1
_geom_angle_atom_site_label_2
_geom_angle_atom_site_label_3
_geom_angle
C5 N1 N2 110.10(10)
C5 N1 N6 124.69(11)
N2 N1 N6 125.21(10)
N3 N2 N1 107.15(10)
N2 N3 N4 108.76(11)
C5 N4 N3 109.76(10)
C5 N4 H4 125.1
N3 N4 H4 125.1
N7 C5 N4 129.46(11)
N7 C5 N1 126.32(11)
N4 C5 N1 104.22(11)
N1 N6 H6A 109.3(12)
N1 N6 H6B 108.5(12)
H6A N6 H6B 109.8(17)
C5 N7 H7A 116.9(11)
C5 N7 H7B 119.3(10)
H7A N7 H7B 123.7(15)
C12 N8 N9 102.90(10)
N10 N9 N8 110.08(10)
N9 N10 N11 109.17(10)
C12 N11 N10 103.40(10)
N8 C12 N11 114.45(11)
N8 C12 N13 124.24(11)
N11 C12 N13 121.31(11)
O15 N13 O14 124.74(12)
O15 N13 C12 118.09(11)
O14 N13 C12 117.17(11)
C5B N1B N2B 110.04(10)
C5B N1B N6B 124.37(11)
N2B N1B N6B 125.59(10)
N3B N2B N1B 107.46(11)
N2B N3B N4B 108.34(11)
C5B N4B N3B 110.19(10)
C5B N4B H4B 124.9
N3B N4B H4B 124.9
N7B C5B N4B 129.82(12)
N7B C5B N1B 126.20(11)
N4B C5B N1B 103.96(11)
N1B N6B H6AB 109.3(10)
N1B N6B H6BB 105.2(12)
H6AB N6B H6BB 109.1(15)
C5B N7B H7AB 118.4(11)
C5B N7B H7BB 118.7(11)
H7AB N7B H7BB 122.5(15)
C12B N8B N9B 103.02(10)
N10B N9B N8B 109.84(10)
N9B N10B N11B 109.51(10)
C12B N11B N10B 103.15(10)
N8B C12B N11B 114.49(11)
N8B C12B N13B 123.48(11)
N11B C12B N13B 122.03(11)
O14B N13B O15B 125.15(12)
O14B N13B C12B 118.16(11)
O15B N13B C12B 116.69(11)

loop_
_geom_bond_atom_site_label_1
_geom_bond_atom_site_label_2
_geom_bond_distance
N1 C5 1.3385(15)
N1 N2 1.3706(16)
N1 N6 1.3864(15)
N2 N3 1.2668(16)
N3 N4 1.3614(15)
N4 C5 1.3340(16)
N4 H4 0.8700
C5 N7 1.3127(17)
N6 H6A 0.899(15)
N6 H6B 0.914(14)
N7 H7A 0.908(14)
N7 H7B 0.912(13)
N8 C12 1.3210(16)
N8 N9 1.3411(15)
N9 N10 1.3212(15)
N10 N11 1.3414(15)
N11 C12 1.3219(16)
C12 N13 1.4444(16)
N13 O15 1.2197(15)
N13 O14 1.2201(15)
N1B C5B 1.3408(16)
N1B N2B 1.3711(16)
N1B N6B 1.3873(15)
N2B N3B 1.2671(16)
N3B N4B 1.3623(16)
N4B C5B 1.3341(16)
N4B H4B 0.8700
C5B N7B 1.3105(17)
N6B H6AB 0.908(14)
N6B H6BB 0.905(14)
N7B H7AB 0.898(14)
N7B H7BB 0.871(14)
N8B C12B 1.3202(16)
N8B N9B 1.3403(15)
N9B N10B 1.3197(16)
N10B N11B 1.3404(16)
N11B C12B 1.3223(17)
C12B N13B 1.4443(17)
N13B O14B 1.2200(15)
N13B O15B 1.2275(15)

loop_
_geom_hbond_atom_site_label_D
_geom_hbond_atom_site_label_H
_geom_hbond_atom_site_label_A
_geom_hbond_distance_DH
_geom_hbond_distance_HA
_geom_hbond_distance_DA
_geom_hbond_angle_DHA
_geom_hbond_site_symmetry_A
N4 H4 N11 0.87 1.96 2.7814(15) 157.1 5_766
N6 H6A N8 0.899(15) 2.275(16) 3.0949(16) 151.6(16) 5_756
N6 H6B O15 0.914(14) 2.414(18) 3.0109(15) 123.0(15) 5_756
N7 H7A N10B 0.908(14) 2.089(15) 2.9397(16) 155.4(16) 8_755
N7 H7B N9B 0.912(13) 2.083(14) 2.9248(16) 153.0(14) .
N4B H4B N11B 0.87 1.99 2.8435(16) 165.3 1_545
N6B H6AB N8B 0.908(14) 2.197(14) 3.0622(16) 159.2(14) .
N6B H6BB O15B 0.905(14) 2.300(15) 3.0970(16) 146.8(16) 3_746
N7B H7AB N9 0.898(14) 2.110(14) 2.9651(16) 158.8(15) 6_557
N7B H7BB N10 0.871(14) 2.174(15) 2.9417(16) 146.8(15) 3_746

loop_
_geom_torsion_atom_site_label_1
_geom_torsion_atom_site_label_2
_geom_torsion_atom_site_label_3
_geom_torsion_atom_site_label_4
_geom_torsion
C5 N1 N2 N3 -0.89(15)
N6 N1 N2 N3 179.86(12)
N1 N2 N3 N4 0.90(15)
N2 N3 N4 C5 -0.63(15)
N3 N4 C5 N7 -179.67(13)
N3 N4 C5 N1 0.06(14)
N2 N1 C5 N7 -179.77(12)
N6 N1 C5 N7 -0.5(2)
N2 N1 C5 N4 0.49(14)
N6 N1 C5 N4 179.74(11)
C12 N8 N9 N10 -0.16(14)
N8 N9 N10 N11 0.22(14)
N9 N10 N11 C12 -0.18(14)
N9 N8 C12 N11 0.04(15)
N9 N8 C12 N13 179.47(11)
N10 N11 C12 N8 0.09(15)
N10 N11 C12 N13 -179.36(11)
N8 C12 N13 O15 -4.11(19)
N11 C12 N13 O15 175.28(12)
N8 C12 N13 O14 176.35(13)
N11 C12 N13 O14 -4.25(18)
C5B N1B N2B N3B 0.78(15)
N6B N1B N2B N3B 179.78(12)
N1B N2B N3B N4B -0.81(15)
N2B N3B N4B C5B 0.60(15)
N3B N4B C5B N7B 178.69(13)
N3B N4B C5B N1B -0.10(14)
N2B N1B C5B N7B -179.25(12)
N6B N1B C5B N7B 1.7(2)
N2B N1B C5B N4B -0.39(14)
N6B N1B C5B N4B -179.41(11)
C12B N8B N9B N10B 0.11(14)
N8B N9B N10B N11B -0.03(15)
N9B N10B N11B C12B -0.06(14)
N9B N8B C12B N11B -0.16(15)
N9B N8B C12B N13B -179.78(11)
N10B N11B C12B N8B 0.14(15)
N10B N11B C12B N13B 179.77(11)
N8B C12B N13B O14B -2.74(19)
N11B C12B N13B O14B 177.66(13)
N8B C12B N13B O15B 176.94(12)
N11B C12B N13B O15B -2.65(18)
